data_4032983
loop_
_publ_author_name
'Wu, Ting'
'Chen, Min'
'Yang, Yuzhu'

_publ_section_title
;
 Synthesis of Indolizines via Palladium Catalyzed Annulation of Propargyl
 Carbonates and 2-(Pyridin-2-yl)acetonitrile Derivatives.
;
_journal_issue 20
_journal_name_full 'The Journal of organic chemistry'
_journal_page_first 11304
_journal_page_last 11309
_journal_paper_doi 10.1021/acs.joc.7b02278
_journal_volume 82
_journal_year 2017
_chemical_formula_moiety 'C16 H12 N2'
_chemical_formula_sum 'C16 H12 N2'
_chemical_formula_weight 232.28
_chemical_name_systematic
;
 ?
;
_space_group_crystal_system monoclinic
_space_group_IT_number 14
_space_group_name_Hall '-P 2ybc'
_space_group_name_H-M_alt 'P 1 21/c 1'
_symmetry_space_group_name_Hall '-P 2ybc'
_symmetry_space_group_name_H-M 'P 1 21/c 1'
_atom_sites_solution_hydrogens geom
_atom_sites_solution_primary direct
_audit_creation_date 2016-06-01
_audit_creation_method
;
Olex2 1.2
(compiled 2016.02.19 svn.r3266 for OlexSys, GUI svn.r5155)
;
_cell_angle_alpha 90
_cell_angle_beta 97.656(12)
_cell_angle_gamma 90
_cell_formula_units_Z 4
_cell_length_a 17.456(2)
_cell_length_b 9.1464(9)
_cell_length_c 7.7710(11)
_cell_measurement_reflns_used 1157
_cell_measurement_temperature 293(2)
_cell_measurement_theta_max 29.2060
_cell_measurement_theta_min 3.46
_cell_volume 1229.7(3)
_computing_molecular_graphics 'Olex2 (Dolomanov et al., 2009)'
_computing_publication_material 'Olex2 (Dolomanov et al., 2009)'
_computing_structure_refinement 'ShelXL (Sheldrick, 2015)'
_computing_structure_solution 'ShelXT (Sheldrick, 2015)'
_diffrn_ambient_temperature 293(2)
_diffrn_measured_fraction_theta_full 0.999
_diffrn_measured_fraction_theta_max 0.852
_diffrn_measurement_details
;
List of Runs (angles in degrees, time in seconds):

  # Type    Start    End  Width  t~exp~   \w     \q     \k     \f   Frames
--------------------------------------------------------------------------
  1  \w      7.00  79.00   1.00    7.50    --   16.81  37.00  60.00   72
  2  \w     51.00  82.00   1.00    7.50    --   16.81  19.00 -90.00   31
  3  \w     -2.00  85.00   1.00    7.50    --   16.81  57.00 -30.00   87
  4  \w     -2.00  23.00   1.00    7.50    --  -17.43 -99.00 -90.00   25
;
_diffrn_measurement_device 'four-circle diffractometer'
_diffrn_measurement_device_type 'Xcalibur, Eos, Gemini'
_diffrn_orient_matrix_type 'CrysAlisPro convention (1999,Acta A55,543-557)'
_diffrn_orient_matrix_UB_11 -0.0377427000
_diffrn_orient_matrix_UB_12 0.0056384000
_diffrn_orient_matrix_UB_13 0.0235765000
_diffrn_orient_matrix_UB_21 0.0159489000
_diffrn_orient_matrix_UB_22 0.0107529000
_diffrn_orient_matrix_UB_23 0.0879638000
_diffrn_orient_matrix_UB_31 0.0005094000
_diffrn_orient_matrix_UB_32 0.0765946000
_diffrn_orient_matrix_UB_33 -0.0140987000
_diffrn_radiation_type MoK\a
_diffrn_radiation_wavelength 0.71073
_diffrn_reflns_av_R_equivalents 0.0260
_diffrn_reflns_av_unetI/netI 0.0388
_diffrn_reflns_Laue_measured_fraction_full 0.999
_diffrn_reflns_Laue_measured_fraction_max 0.852
_diffrn_reflns_limit_h_max 23
_diffrn_reflns_limit_h_min -15
_diffrn_reflns_limit_k_max 7
_diffrn_reflns_limit_k_min -12
_diffrn_reflns_limit_l_max 10
_diffrn_reflns_limit_l_min -8
_diffrn_reflns_number 5416
_diffrn_reflns_point_group_measured_fraction_full 0.999
_diffrn_reflns_point_group_measured_fraction_max 0.852
_diffrn_reflns_theta_full 26.000
_diffrn_reflns_theta_max 29.041
_diffrn_reflns_theta_min 3.241
_exptl_absorpt_coefficient_mu 0.075
_exptl_absorpt_correction_type none
_exptl_crystal_colour 'clear light colourless'
_exptl_crystal_colour_lustre clear
_exptl_crystal_colour_modifier light
_exptl_crystal_colour_primary colourless
_exptl_crystal_density_diffrn 1.255
_exptl_crystal_description block
_exptl_crystal_F_000 488
_exptl_crystal_size_max 0.6
_exptl_crystal_size_mid 0.3
_exptl_crystal_size_min 0.3
_refine_diff_density_max 0.151
_refine_diff_density_min -0.228
_refine_diff_density_rms 0.056
_refine_ls_extinction_method none
_refine_ls_goodness_of_fit_ref 1.038
_refine_ls_hydrogen_treatment constr
_refine_ls_matrix_type full
_refine_ls_number_parameters 164
_refine_ls_number_reflns 2798
_refine_ls_number_restraints 0
_refine_ls_restrained_S_all 1.038
_refine_ls_R_factor_all 0.0906
_refine_ls_R_factor_gt 0.0533
_refine_ls_shift/su_max 0.000
_refine_ls_shift/su_mean 0.000
_refine_ls_structure_factor_coef Fsqd
_refine_ls_weighting_details 'w=1/[\s^2^(Fo^2^)+(0.0526P)^2^+0.1146P] where P=(Fo^2^+2Fc^2^)/3'
_refine_ls_weighting_scheme calc
_refine_ls_wR_factor_gt 0.1098
_refine_ls_wR_factor_ref 0.1284
_reflns_Friedel_coverage 0.000
_reflns_number_gt 1838
_reflns_number_total 2798
_reflns_threshold_expression 'I > 2\s(I)'
_cod_data_source_file jo7b02278_si_002.cif
_cod_data_source_block exp_1847
_cod_depositor_comments
;
Adding full bibliography for 4032983--4032984.cif.

2020-08-18
Z value and formula fixed to values more according to usual
chemical conventions.                 miguel
;
_cod_original_formula_weight 185.82
_cod_original_formula_moiety '0.8(C16 H12 N2)'
_cod_original_formula_units_Z 5
_cod_original_cell_volume 1229.6(3)
_cod_original_formula_sum 'C12.80 H9.60 N1.60'
_cod_database_code 4032983
_shelxl_version_number 2014-1
_shelx_space_group_comment
;
The symmetry employed for this shelxl refinement is uniquely defined
by the following loop, which should always be used as a source of
symmetry information in preference to the above space-group names.
They are only intended as comments.
;
_reflns_odcompleteness_completeness 99.74
_reflns_odcompleteness_iscentric 1
_reflns_odcompleteness_theta 26.32
_olex2_refinement_description
;
1. Others
 Fixed Uiso: H007(0.054) H008(0.057) H009(0.057) H00A(0.064) H00B(0.066)
 H00C(0.088) H00D(0.088) H00E(0.088) H00F(0.072) H00G(0.073) H00H(0.073)
 H00I(0.08)
 Fixed X: H007(0.3175) H008(0.0952) H009(0.2464) H00A(0.4393) H00B(0.4571)
 H00C(0.138) H00D(0.19) H00E(0.1399) H00F(0.1496) H00G(0.5104) H00H(-0.0015)
 H00I(0.0256)
 Fixed Y: H007(0.9273) H008(0.6821) H009(0.9505) H00A(0.9305) H00B(0.4977)
 H00C(0.5233) H00D(0.3838) H00E(0.4076) H00F(1.1203) H00G(0.7151) H00H(0.8507)
 H00I(1.0703)
 Fixed Z: H007(0.6456) H008(0.6031) H009(0.8775) H00A(0.5753) H00B(0.6373)
 H00C(0.8806) H00D(0.9132) H00E(0.7325) H00F(0.8851) H00G(0.5726) H00H(0.6181)
 H00I(0.7572)
;
_olex2_submission_special_instructions 'No special instructions were received'
_oxdiff_exptl_absorpt_empirical_details
;
Empirical correction (ABSPACK) includes:
- Absorption correction using spherical harmonics
- Frame scaling
;
_oxdiff_exptl_absorpt_empirical_full_max 1.435
_oxdiff_exptl_absorpt_empirical_full_min 0.895

loop_
_space_group_symop_operation_xyz
'x, y, z'
'-x, y+1/2, -z+1/2'
'-x, -y, -z'
'x, -y-1/2, z-1/2'

loop_
_atom_site_label
_atom_site_type_symbol
_atom_site_fract_x
_atom_site_fract_y
_atom_site_fract_z
_atom_site_U_iso_or_equiv
_atom_site_adp_type
_atom_site_occupancy
_atom_site_site_symmetry_order
_atom_site_calc_flag
_atom_site_refinement_flags_posn
N001 N 0.31315(7) 0.71080(13) 0.68849(17) 0.0379(3) Uani 1 1 d .
C002 C 0.24032(9) 0.68343(15) 0.7360(2) 0.0380(4) Uani 1 1 d .
C003 C 0.18134(9) 0.79695(16) 0.7410(2) 0.0389(4) Uani 1 1 d .
C004 C 0.35371(9) 0.58049(17) 0.6856(2) 0.0429(4) Uani 1 1 d .
C005 C 0.23554(9) 0.53558(17) 0.7659(2) 0.0422(4) Uani 1 1 d .
C006 C 0.30542(10) 0.47131(17) 0.7336(2) 0.0459(4) Uani 1 1 d .
C007 C 0.34551(10) 0.84077(17) 0.6455(2) 0.0447(4) Uani 1 1 d .
H007 H 0.3175 0.9273 0.6456 0.054 Uiso 1 1 calc R
C008 C 0.10635(10) 0.76977(18) 0.6618(2) 0.0474(4) Uani 1 1 d .
H008 H 0.0952 0.6821 0.6031 0.057 Uiso 1 1 calc R
C009 C 0.19662(11) 0.92976(17) 0.8245(2) 0.0476(4) Uani 1 1 d .
H009 H 0.2464 0.9505 0.8775 0.057 Uiso 1 1 calc R
C00A C 0.41746(10) 0.8423(2) 0.6034(2) 0.0537(5) Uani 1 1 d .
H00A H 0.4393 0.9305 0.5753 0.064 Uiso 1 1 calc R
C00B C 0.42896(10) 0.5838(2) 0.6403(2) 0.0548(5) Uani 1 1 d .
H00B H 0.4571 0.4977 0.6373 0.066 Uiso 1 1 calc R
C00C C 0.17000(11) 0.45538(18) 0.8286(3) 0.0585(5) Uani 1 1 d .
H00C H 0.1380 0.5233 0.8806 0.088 Uiso 1 1 calc GR
H00D H 0.1900 0.3838 0.9132 0.088 Uiso 1 1 calc GR
H00E H 0.1399 0.4076 0.7325 0.088 Uiso 1 1 calc GR
C00D C 0.13867(13) 1.03125(19) 0.8295(3) 0.0598(5) Uani 1 1 d .
H00F H 0.1496 1.1203 0.8851 0.072 Uiso 1 1 calc R
C00E C 0.32367(11) 0.3201(2) 0.7455(3) 0.0588(5) Uani 1 1 d .
N00F N 0.33668(11) 0.19783(19) 0.7540(3) 0.0916(7) Uani 1 1 d .
C00G C 0.46035(11) 0.7124(2) 0.6011(3) 0.0605(5) Uani 1 1 d .
H00G H 0.5104 0.7151 0.5726 0.073 Uiso 1 1 calc R
C00H C 0.04860(11) 0.8710(2) 0.6695(3) 0.0612(6) Uani 1 1 d .
H00H H -0.0015 0.8507 0.6181 0.073 Uiso 1 1 calc R
C00I C 0.06460(12) 1.0018(2) 0.7527(3) 0.0667(6) Uani 1 1 d .
H00I H 0.0256 1.0703 0.7572 0.080 Uiso 1 1 calc R

loop_
_atom_site_aniso_label
_atom_site_aniso_U_11
_atom_site_aniso_U_22
_atom_site_aniso_U_33
_atom_site_aniso_U_23
_atom_site_aniso_U_13
_atom_site_aniso_U_12
N001 0.0334(7) 0.0373(7) 0.0424(8) -0.0016(6) 0.0028(6) 0.0012(6)
C002 0.0342(8) 0.0356(8) 0.0444(9) -0.0006(7) 0.0056(7) 0.0010(7)
C003 0.0382(9) 0.0352(8) 0.0446(10) 0.0043(7) 0.0097(7) 0.0028(7)
C004 0.0374(9) 0.0446(9) 0.0453(10) -0.0047(8) 0.0004(7) 0.0086(7)
C005 0.0407(9) 0.0362(8) 0.0493(11) -0.0025(7) 0.0046(8) 0.0007(7)
C006 0.0457(10) 0.0356(8) 0.0556(11) -0.0041(8) 0.0041(8) 0.0057(8)
C007 0.0445(10) 0.0409(9) 0.0479(10) 0.0018(8) 0.0034(8) -0.0042(8)
C008 0.0412(10) 0.0452(9) 0.0570(12) 0.0016(8) 0.0108(8) 0.0027(8)
C009 0.0543(11) 0.0379(9) 0.0517(11) 0.0029(8) 0.0109(9) 0.0017(8)
C00A 0.0450(10) 0.0613(12) 0.0550(12) 0.0003(9) 0.0073(9) -0.0126(9)
C00B 0.0413(10) 0.0644(12) 0.0586(12) -0.0086(10) 0.0063(9) 0.0106(9)
C00C 0.0584(12) 0.0422(10) 0.0773(14) 0.0043(9) 0.0182(10) -0.0045(9)
C00D 0.0784(15) 0.0353(9) 0.0695(14) 0.0015(9) 0.0233(11) 0.0111(10)
C00E 0.0515(12) 0.0426(11) 0.0815(15) -0.0041(10) 0.0053(10) 0.0078(9)
N00F 0.0798(14) 0.0431(10) 0.151(2) -0.0034(11) 0.0138(13) 0.0125(9)
C00G 0.0391(10) 0.0811(14) 0.0621(13) -0.0087(11) 0.0096(9) -0.0029(10)
C00H 0.0424(11) 0.0634(13) 0.0790(15) 0.0110(11) 0.0126(10) 0.0117(9)
C00I 0.0607(14) 0.0551(12) 0.0882(17) 0.0132(11) 0.0251(12) 0.0247(10)

loop_
_atom_type_symbol
_atom_type_description
_atom_type_scat_dispersion_real
_atom_type_scat_dispersion_imag
_atom_type_scat_source
C C 0.0033 0.0016 'International Tables Vol C Tables 4.2.6.8 and 6.1.1.4'
H H 0.0000 0.0000 'International Tables Vol C Tables 4.2.6.8 and 6.1.1.4'
N N 0.0061 0.0033 'International Tables Vol C Tables 4.2.6.8 and 6.1.1.4'

loop_
_geom_angle_atom_site_label_1
_geom_angle_atom_site_label_2
_geom_angle_atom_site_label_3
_geom_angle
C004 N001 C002 109.61(12)
C007 N001 C002 129.66(13)
C007 N001 C004 120.72(14)
N001 C002 C003 123.26(13)
C005 C002 N001 107.42(13)
C005 C002 C003 129.25(15)
C008 C003 C002 118.94(14)
C009 C003 C002 122.75(15)
C009 C003 C008 118.30(15)
N001 C004 C006 106.49(14)
N001 C004 C00B 118.79(15)
C006 C004 C00B 134.73(16)
C002 C005 C006 107.87(14)
C002 C005 C00C 127.13(15)
C006 C005 C00C 124.96(15)
C004 C006 C005 108.61(14)
C004 C006 C00E 125.38(16)
C005 C006 C00E 126.01(16)
N001 C007 H007 120.1
C00A C007 N001 119.81(16)
C00A C007 H007 120.1
C003 C008 H008 119.6
C00H C008 C003 120.77(17)
C00H C008 H008 119.6
C003 C009 H009 119.7
C00D C009 C003 120.51(18)
C00D C009 H009 119.7
C007 C00A H00A 119.6
C007 C00A C00G 120.82(17)
C00G C00A H00A 119.6
C004 C00B H00B 120.1
C00G C00B C004 119.78(17)
C00G C00B H00B 120.1
C005 C00C H00C 109.5
C005 C00C H00D 109.5
C005 C00C H00E 109.5
H00C C00C H00D 109.5
H00C C00C H00E 109.5
H00D C00C H00E 109.5
C009 C00D H00F 119.8
C00I C00D C009 120.44(18)
C00I C00D H00F 119.8
N00F C00E C006 178.5(2)
C00A C00G H00G 120.0
C00B C00G C00A 120.07(18)
C00B C00G H00G 120.0
C008 C00H H00H 119.9
C00I C00H C008 120.22(19)
C00I C00H H00H 119.9
C00D C00I H00I 120.1
C00H C00I C00D 119.75(17)
C00H C00I H00I 120.1

loop_
_geom_bond_atom_site_label_1
_geom_bond_atom_site_label_2
_geom_bond_distance
N001 C002 1.393(2)
N001 C004 1.3880(19)
N001 C007 1.376(2)
C002 C003 1.466(2)
C002 C005 1.376(2)
C003 C008 1.393(2)
C003 C009 1.386(2)
C004 C006 1.389(2)
C004 C00B 1.405(2)
C005 C006 1.407(2)
C005 C00C 1.494(2)
C006 C00E 1.419(2)
C007 H007 0.9300
C007 C00A 1.339(2)
C008 H008 0.9300
C008 C00H 1.376(2)
C009 H009 0.9300
C009 C00D 1.377(2)
C00A H00A 0.9300
C00A C00G 1.406(3)
C00B H00B 0.9300
C00B C00G 1.349(3)
C00C H00C 0.9600
C00C H00D 0.9600
C00C H00E 0.9600
C00D H00F 0.9300
C00D C00I 1.377(3)
C00E N00F 1.141(2)
C00G H00G 0.9300
C00H H00H 0.9300
C00H C00I 1.370(3)
C00I H00I 0.9300

loop_
_geom_torsion_atom_site_label_1
_geom_torsion_atom_site_label_2
_geom_torsion_atom_site_label_3
_geom_torsion_atom_site_label_4
_geom_torsion
N001 C002 C003 C008 131.72(17)
N001 C002 C003 C009 -49.6(2)
N001 C002 C005 C006 -1.03(19)
N001 C002 C005 C00C 176.65(17)
N001 C004 C006 C005 -0.11(19)
N001 C004 C006 C00E 179.18(18)
N001 C004 C00B C00G 0.2(3)
N001 C007 C00A C00G 0.5(3)
C002 N001 C004 C006 -0.54(18)
C002 N001 C004 C00B 179.92(15)
C002 N001 C007 C00A 179.95(16)
C002 C003 C008 C00H 177.40(16)
C002 C003 C009 C00D -178.22(16)
C002 C005 C006 C004 0.7(2)
C002 C005 C006 C00E -178.56(19)
C003 C002 C005 C006 175.86(17)
C003 C002 C005 C00C -6.5(3)
C003 C008 C00H C00I 1.3(3)
C003 C009 C00D C00I 0.5(3)
C004 N001 C002 C003 -176.13(15)
C004 N001 C002 C005 0.99(18)
C004 N001 C007 C00A -1.3(2)
C004 C00B C00G C00A -0.9(3)
C005 C002 C003 C008 -44.7(3)
C005 C002 C003 C009 133.92(19)
C006 C004 C00B C00G -179.2(2)
C007 N001 C002 C003 2.8(3)
C007 N001 C002 C005 179.89(16)
C007 N001 C004 C006 -179.55(14)
C007 N001 C004 C00B 0.9(2)
C007 C00A C00G C00B 0.5(3)
C008 C003 C009 C00D 0.4(3)
C008 C00H C00I C00D -0.4(3)
C009 C003 C008 C00H -1.3(3)
C009 C00D C00I C00H -0.5(3)
C00B C004 C006 C005 179.32(19)
C00B C004 C006 C00E -1.4(3)
C00C C005 C006 C004 -177.03(17)
C00C C005 C006 C00E 3.7(3)
